data_7123833
loop_
_publ_author_name
'Youichi Hosokawa'
'Takeshi Kawase'
'Masaji Oda'

_publ_section_title
;
 8,16,24,32,40,48-Hexamethoxy[2.6]metacyclophane-1,9,17,25,33,41-hexayne:
 a novel near-planar ammonium selective ionophore
;
_journal_name_full 'Chemical Communications'
_journal_page_first 1948
_journal_page_last 1949
_journal_paper_doi 10.1039/B104325K
_journal_volume 19
_journal_year 2001
_chemical_formula_moiety 'C78 H84 O6 '
_chemical_formula_sum 'C78 H84 O6'
_chemical_formula_weight 1117.52
_space_group_IT_number 148
_space_group_name_Hall '-R 3'
_space_group_name_H-M_alt 'R -3 :H'
_symmetry_cell_setting trigonal
_symmetry_Int_Tables_number 148
_symmetry_space_group_name_H-M 'R -3 :H'
_cell_angle_alpha 90
_cell_angle_beta 90
_cell_angle_gamma 120
_cell_formula_units_Z 3
_cell_length_a 23.604(4)
_cell_length_b 23.604(4)
_cell_length_c 10.803(6)
_cell_measurement_reflns_used 24
_cell_measurement_temperature 296.2
_cell_measurement_theta_max 12.5
_cell_measurement_theta_min 11.2
_cell_volume 5213(3)
_computing_cell_refinement 'MSC/AFC Diffractometer Control'
_computing_data_collection 'MSC/AFC Diffractometer Control'
_computing_data_reduction 'teXsan Ver. 1.11'
_computing_publication_material 'teXsan Ver. 1.11'
_computing_structure_refinement 'teXsan Ver. 1.10'
_computing_structure_solution SHELXS86
_diffrn_measured_fraction_theta_full 0.9985
_diffrn_measured_fraction_theta_max 0.9985
_diffrn_measurement_device_type 'Rigaku AFC5R'
_diffrn_measurement_method \w-2\q
_diffrn_radiation_type 'Mo K\a'
_diffrn_radiation_wavelength 0.7107
_diffrn_reflns_av_R_equivalents 0.030
_diffrn_reflns_limit_h_max 0
_diffrn_reflns_limit_h_min -30
_diffrn_reflns_limit_k_max 26
_diffrn_reflns_limit_k_min -26
_diffrn_reflns_limit_l_max 14
_diffrn_reflns_limit_l_min 0
_diffrn_reflns_number 2898
_diffrn_reflns_theta_full 27.50
_diffrn_reflns_theta_max 27.50
_diffrn_standards_decay_% 1.13
_diffrn_standards_interval_count 150
_diffrn_standards_number 3
_exptl_absorpt_coefficient_mu 0.066
_exptl_absorpt_correction_type none
_exptl_crystal_colour colorless
_exptl_crystal_density_diffrn 1.068
_exptl_crystal_density_method 'not measured'
_exptl_crystal_description prismatic
_exptl_crystal_size_max 0.200
_exptl_crystal_size_mid 0.200
_exptl_crystal_size_min 0.200
_refine_diff_density_max 0.61
_refine_diff_density_min -0.58
_refine_ls_extinction_method none
_refine_ls_goodness_of_fit_ref 1.010
_refine_ls_hydrogen_treatment noref
_refine_ls_number_parameters 127
_refine_ls_number_reflns 1886
_refine_ls_R_factor_gt 0.0603
_refine_ls_shift/su_max 0.0004
_refine_ls_structure_factor_coef Fsqd
_refine_ls_weighting_details 'w = 1/[\s^2^(Fo^2^) + (0.03500(Max(Fo^2^,0) + 2Fc^2^)/3)^2^]'
_refine_ls_weighting_scheme calc
_refine_ls_wR_factor_ref 0.1352
_reflns_number_gt 677
_reflns_number_total 2659
_reflns_threshold_expression F^2^>2.0\s(F^2^)
_cod_data_source_file Chem-Comm-2001-19-1948.txt
_cod_data_source_block General
_cod_original_cell_volume 5212(3)
_cod_original_sg_symbol_H-M 'R -3         '
_cod_original_formula_sum 'C78 H84 O6 '
_cod_database_code 7123833

loop_
_symmetry_equiv_pos_as_xyz
x,y,z
-y,x-y,z
-x+y,-x,z
-x,-y,-z
y,-x+y,-z
x-y,x,-z
2/3+x,1/3+y,1/3+z
2/3-y,1/3+x-y,1/3+z
2/3-x+y,1/3-x,1/3+z
2/3-x,1/3-y,1/3-z
2/3+y,1/3-x+y,1/3-z
2/3+x-y,1/3+x,1/3-z
1/3+x,2/3+y,2/3+z
1/3-y,2/3+x-y,2/3+z
1/3-x+y,2/3-x,2/3+z
1/3-x,2/3-y,2/3-z
1/3+y,2/3-x+y,2/3-z
1/3+x-y,2/3+x,2/3-z

loop_
_atom_site_label
_atom_site_type_symbol
_atom_site_fract_x
_atom_site_fract_y
_atom_site_fract_z
_atom_site_U_iso_or_equiv
_atom_site_adp_type
_atom_site_occupancy
_atom_site_calc_flag
_atom_site_refinement_flags
_atom_site_disorder_assembly
_atom_site_disorder_group
O(1) O 0.4747(1) 0.1881(1) 0.8193(3) 0.073(1) Uani 1.00 d . . .
C(1) C 0.4113(2) 0.1380(2) 0.8290(4) 0.052(1) Uani 1.00 d . . .
C(2) C 0.3621(2) 0.1540(2) 0.8338(3) 0.047(1) Uani 1.00 d . . .
C(3) C 0.2975(2) 0.1039(2) 0.8500(4) 0.051(1) Uani 1.00 d . . .
C(4) C 0.2805(2) 0.0389(2) 0.8638(3) 0.047(1) Uani 1.00 d . . .
C(5) C 0.3310(2) 0.0254(2) 0.8593(4) 0.054(1) Uani 1.00 d . . .
C(6) C 0.3964(2) 0.0735(2) 0.8433(4) 0.050(1) Uani 1.00 d . . .
C(7) C 0.1940(2) -0.0095(2) 1.0234(5) 0.078(2) Uani 1.00 d . . .
C(8) C 0.2093(2) -0.0135(2) 0.8881(4) 0.052(1) Uani 1.00 d . . .
C(9) C 0.1619(2) -0.0028(2) 0.8074(4) 0.081(2) Uani 1.00 d . . .
C(10) C 0.1976(2) -0.0818(2) 0.8609(4) 0.078(2) Uani 1.00 d . . .
C(11) C 0.5074(2) 0.1936(2) 0.7090(5) 0.112(2) Uani 1.00 d . . .
C(12) C 0.3775(2) 0.2219(2) 0.8261(4) 0.054(1) Uani 1.00 d . . .
C(13) C 0.4464(2) 0.0569(2) 0.8416(4) 0.054(1) Uani 1.00 d . . .
H(1) H 0.2638 0.1148 0.8516 0.0616 Uiso 1.00 calc . . .
H(2) H 0.3208 -0.0188 0.8674 0.0651 Uiso 1.00 calc . . .
H(3) H 0.2230 -0.0161 1.0742 0.0939 Uiso 1.00 calc . . .
H(4) H 0.1992 0.0324 1.0398 0.0939 Uiso 1.00 calc . . .
H(5) H 0.1502 -0.0423 1.0405 0.0939 Uiso 1.00 calc . . .
H(6) H 0.1681 0.0395 0.8228 0.0976 Uiso 1.00 calc . . .
H(7) H 0.1703 -0.0064 0.7226 0.0976 Uiso 1.00 calc . . .
H(8) H 0.1182 -0.0349 0.8269 0.0976 Uiso 1.00 calc . . .
H(9) H 0.1536 -0.1132 0.8804 0.0933 Uiso 1.00 calc . . .
H(10) H 0.2055 -0.0850 0.7757 0.0933 Uiso 1.00 calc . . .
H(11) H 0.2264 -0.0897 0.9097 0.0933 Uiso 1.00 calc . . .
H(12) H 0.5095 0.1548 0.6957 0.1343 Uiso 1.00 calc . . .
H(13) H 0.4846 0.1995 0.6425 0.1343 Uiso 1.00 calc . . .
H(14) H 0.5505 0.2300 0.7135 0.1343 Uiso 1.00 calc . . .

loop_
_atom_site_aniso_label
_atom_site_aniso_U_11
_atom_site_aniso_U_22
_atom_site_aniso_U_33
_atom_site_aniso_U_12
_atom_site_aniso_U_13
_atom_site_aniso_U_23
O(1) 0.043(2) 0.060(2) 0.107(3) 0.020(2) 0.011(2) -0.006(2)
C(1) 0.033(2) 0.041(3) 0.079(3) 0.016(2) 0.000(2) -0.004(2)
C(2) 0.044(3) 0.033(2) 0.064(3) 0.020(2) -0.001(2) 0.001(2)
C(3) 0.039(2) 0.043(2) 0.076(3) 0.023(2) 0.004(2) -0.002(2)
C(4) 0.041(2) 0.034(2) 0.069(3) 0.020(2) 0.003(2) -0.003(2)
C(5) 0.057(3) 0.031(2) 0.078(3) 0.025(2) -0.002(2) -0.007(2)
C(6) 0.043(2) 0.043(3) 0.075(3) 0.029(2) 0.000(2) -0.006(2)
C(7) 0.063(3) 0.056(3) 0.097(4) 0.016(2) 0.018(3) 0.002(3)
C(8) 0.048(3) 0.036(2) 0.068(3) 0.018(2) 0.006(2) -0.001(2)
C(9) 0.047(3) 0.069(3) 0.119(4) 0.023(2) -0.006(3) 0.012(3)
C(10) 0.061(3) 0.045(3) 0.111(4) 0.014(2) 0.006(3) -0.007(2)
C(11) 0.087(4) 0.101(4) 0.119(5) 0.025(3) 0.031(4) 0.037(4)
C(12) 0.046(3) 0.040(2) 0.079(3) 0.024(2) 0.004(2) 0.003(2)
C(13) 0.044(2) 0.044(3) 0.080(3) 0.027(2) -0.001(2) -0.007(2)

loop_
_atom_type_symbol
_atom_type_description
_atom_type_scat_dispersion_real
_atom_type_scat_dispersion_imag
_atom_type_scat_source
C C 0.003 0.002
;International Tables for Crystallography
(1992, Vol. C, Tables 4.2.6.8 and 6.1.1.1)
;
H H 0.000 0.000
;International Tables for Crystallography
(1992, Vol. C, Table 6.1.1.2)
;
O O 0.011 0.006
;International Tables for Crystallography
(1992, Vol. C, Tables 4.2.6.8 and 6.1.1.1)
;

loop_
_geom_angle_atom_site_label_1
_geom_angle_atom_site_label_2
_geom_angle_atom_site_label_3
_geom_angle
_geom_angle_site_symmetry_1
_geom_angle_site_symmetry_2
_geom_angle_site_symmetry_3
_geom_angle_publ_flag
C(1) O(1) C(11) 117.5(3) . . . yes
O(1) C(1) C(2) 118.0(3) . . . yes
O(1) C(1) C(6) 121.5(4) . . . yes
C(2) C(1) C(6) 120.3(4) . . . yes
C(1) C(2) C(3) 118.8(4) . . . yes
C(1) C(2) C(12) 120.8(3) . . . yes
C(3) C(2) C(12) 120.3(3) . . . yes
C(2) C(3) C(4) 122.6(3) . . . yes
C(3) C(4) C(5) 116.6(4) . . . yes
C(3) C(4) C(8) 120.3(3) . . . yes
C(5) C(4) C(8) 123.1(3) . . . yes
C(4) C(5) C(6) 123.1(3) . . . yes
C(1) C(6) C(5) 118.6(4) . . . yes
C(1) C(6) C(13) 120.8(4) . . . yes
C(5) C(6) C(13) 120.7(3) . . . yes
C(4) C(8) C(7) 108.3(3) . . . yes
C(4) C(8) C(9) 111.5(3) . . . yes
C(4) C(8) C(10) 111.5(3) . . . yes
C(7) C(8) C(9) 108.7(3) . . . yes
C(7) C(8) C(10) 109.1(3) . . . yes
C(9) C(8) C(10) 107.7(3) . . . yes
C(2) C(12) C(13) 177.2(5) . . 17_556 yes
C(6) C(13) C(12) 178.8(4) . . 18_546 yes

loop_
_geom_bond_atom_site_label_1
_geom_bond_atom_site_label_2
_geom_bond_distance
_geom_bond_site_symmetry_1
_geom_bond_site_symmetry_2
_geom_bond_publ_flag
O(1) C(1) 1.370(4) . . yes
O(1) C(11) 1.389(5) . . yes
C(1) C(2) 1.391(4) . . yes
C(1) C(6) 1.388(5) . . yes
C(2) C(3) 1.397(4) . . yes
C(2) C(12) 1.457(5) . . yes
C(3) C(4) 1.386(4) . . yes
C(4) C(5) 1.380(4) . . yes
C(4) C(8) 1.532(4) . . yes
C(5) C(6) 1.396(5) . . yes
C(6) C(13) 1.418(5) . . yes
C(7) C(8) 1.519(6) . . yes
C(8) C(9) 1.534(5) . . yes
C(8) C(10) 1.523(5) . . yes
C(12) C(13) 1.184(4) . 17_556 yes

loop_
_geom_contact_atom_site_label_1
_geom_contact_atom_site_label_2
_geom_contact_distance
_geom_contact_site_symmetry_1
_geom_contact_site_symmetry_2
O(1) C(12) 3.583(4) . 18_546
O(1) C(9) 3.589(6) . 9_555
C(1) C(12) 3.513(5) . 18_546
C(5) C(12) 3.533(5) . 18_546
C(6) C(12) 2.602(5) . 18_546
C(10) C(10) 3.563(8) . 16_546

loop_
_geom_torsion_atom_site_label_1
_geom_torsion_atom_site_label_2
_geom_torsion_atom_site_label_3
_geom_torsion_atom_site_label_4
_geom_torsion
_geom_torsion_site_symmetry_1
_geom_torsion_site_symmetry_2
_geom_torsion_site_symmetry_3
_geom_torsion_site_symmetry_4
_geom_torsion_publ_flag
O(1) C(1) C(2) C(3) -176.8(4) . . . . yes
O(1) C(1) C(2) C(12) 1.3(6) . . . . yes
O(1) C(1) C(6) C(5) 176.6(4) . . . . yes
O(1) C(1) C(6) C(13) -3.5(6) . . . . yes
C(1) C(2) C(3) C(4) 1.3(6) . . . . yes
C(1) C(2) C(12) C(13) -90(8) . . . 17_556 yes
C(1) C(6) C(5) C(4) -1.2(6) . . . . yes
C(1) C(6) C(13) C(12) 19(22) . . . 18_546 yes
C(2) C(1) O(1) C(11) -111.7(4) . . . . yes
C(2) C(1) C(6) C(5) 1.6(5) . . . . yes
C(2) C(1) C(6) C(13) -178.4(4) . . . . yes
C(2) C(3) C(4) C(5) -0.8(6) . . . . yes
C(2) C(3) C(4) C(8) 176.8(4) . . . . yes
C(3) C(2) C(1) C(6) -1.6(5) . . . . yes
C(3) C(2) C(12) C(13) 87(8) . . . 17_556 yes
C(3) C(4) C(5) C(6) 0.8(6) . . . . yes
C(3) C(4) C(8) C(7) -77.6(4) . . . . yes
C(3) C(4) C(8) C(9) 42.0(5) . . . . yes
C(3) C(4) C(8) C(10) 162.4(4) . . . . yes
C(4) C(3) C(2) C(12) -176.8(4) . . . . yes
C(4) C(5) C(6) C(13) 178.8(4) . . . . yes
C(5) C(4) C(8) C(7) 99.9(4) . . . . yes
C(5) C(4) C(8) C(9) -140.5(4) . . . . yes
C(5) C(4) C(8) C(10) -20.2(6) . . . . yes
C(5) C(6) C(13) C(12) -160(22) . . . 18_546 yes
C(6) C(1) O(1) C(11) 73.2(5) . . . . yes
C(6) C(1) C(2) C(12) 176.4(4) . . . . yes
C(6) C(5) C(4) C(8) -176.7(4) . . . . yes
C(6) C(5) C(4) C(8) -176.7(4) . . . . yes
